data_7123300
loop_
_publ_author_name
'Badjic, Jovica D.'
'Xie, Han'
'Zhiquan, Lei'
'Pavlovic, Radoslav Z.'
'Gallucci, Judith C.'

_publ_section_title
;
 Stackable Molecular Chairs
;
_journal_name_full 'Chemical Communications'
_journal_paper_doi 10.1039/C9CC01664C
_journal_year 2019
_chemical_formula_moiety 'C45 H27 N3 O12, 6.2(C2 H3 N)'
_chemical_formula_sum 'C57.4 H45.6 N9.2 O12'
_chemical_formula_weight 1056.25
_space_group_IT_number 2
_symmetry_cell_setting triclinic
_symmetry_Int_Tables_number 2
_symmetry_space_group_name_Hall '-P 1'
_symmetry_space_group_name_H-M 'P -1'
_atom_sites_solution_hydrogens mixed
_atom_sites_solution_primary dual
_audit_conform_dict_location ftp://ftp.iucr.org/pub/cif_core.dic
_audit_conform_dict_name cif_core.dic
_audit_conform_dict_version 2.4.3
_audit_creation_date 2019-02-19T14:59:14-00:00
_audit_creation_method 'WinGX routine CIF_UPDATE'
_audit_update_record
;
2019-03-19 deposited with the CCDC.    2019-04-12 downloaded from the CCDC.
;
_cell_angle_alpha 93.773(3)
_cell_angle_beta 91.789(3)
_cell_angle_gamma 96.639(3)
_cell_formula_units_Z 2
_cell_length_a 8.3179(6)
_cell_length_b 17.1721(13)
_cell_length_c 19.0317(14)
_cell_measurement_reflns_used 9806
_cell_measurement_temperature 150(2)
_cell_measurement_theta_max 27.932
_cell_measurement_theta_min 2.820
_cell_measurement_wavelength 0.71073
_cell_volume 2692.3(3)
_computing_cell_refinement 'SAINT v8.38A (Bruker, 2017)'
_computing_data_collection 'Apex3 v2017.3-0 (Bruker, 2017)'
_computing_data_reduction 'SAINT v8.38A (Bruker, 2017)'
_computing_molecular_graphics 'Ortep for Windows (Farrugia, 2012)'
_computing_publication_material 'WinGX publication routines (Farrugia, 2012)'
_computing_structure_refinement 'SHELXL-2014/7 (Sheldrick, 2014)'
_computing_structure_solution 'SHELXT_2018/2 (Sheldrick, 2015)'
_diffrn_ambient_temperature 150(2)
_diffrn_measured_fraction_theta_full 0.974
_diffrn_measured_fraction_theta_max 0.974
_diffrn_measurement_device_type 'Bruker D8 Venture PHOTON II CPAD'
_diffrn_radiation_monochromator 'TRIUMPH curved--crystal'
_diffrn_radiation_probe x-ray
_diffrn_radiation_type MoK\a
_diffrn_radiation_wavelength 0.71073
_diffrn_reflns_av_R_equivalents 0.0422
_diffrn_reflns_Laue_measured_fraction_full 0.974
_diffrn_reflns_Laue_measured_fraction_max 0.974
_diffrn_reflns_limit_h_max 9
_diffrn_reflns_limit_h_min -9
_diffrn_reflns_limit_k_max 20
_diffrn_reflns_limit_k_min -20
_diffrn_reflns_limit_l_max 22
_diffrn_reflns_limit_l_min -22
_diffrn_reflns_number 86712
_diffrn_reflns_point_group_measured_fraction_full 0.974
_diffrn_reflns_point_group_measured_fraction_max 0.974
_diffrn_reflns_theta_full 25.027
_diffrn_reflns_theta_max 25.027
_diffrn_reflns_theta_min 2.729
_diffrn_source 'fine--focus tube'
_exptl_absorpt_coefficient_mu 0.094
_exptl_absorpt_correction_T_max 0.746
_exptl_absorpt_correction_T_min 0.666
_exptl_absorpt_correction_type multi-scan
_exptl_absorpt_process_details 'SADABS-2016/2 (Bruker AXS )'
_exptl_crystal_colour colorless
_exptl_crystal_density_diffrn 1.303
_exptl_crystal_density_method 'not measured'
_exptl_crystal_description chunk
_exptl_crystal_F_000 1100.8
_exptl_crystal_size_max 0.46
_exptl_crystal_size_mid 0.38
_exptl_crystal_size_min 0.35
_platon_squeeze_details
;The Squeeze program removed 23 electrons per unit cell,
which may be assumed to correspond to one acetonitrile 
molecule disordered across an inversion center. 

Reference for Squeeze: Spek, A.L.(2015). Acta Cryst., C71,
9-18.
;
_refine_diff_density_max 0.685
_refine_diff_density_min -0.533
_refine_diff_density_rms 0.115
_refine_ls_extinction_method none
_refine_ls_goodness_of_fit_ref 1.161
_refine_ls_hydrogen_treatment constr
_refine_ls_matrix_type full
_refine_ls_number_constraints 0
_refine_ls_number_parameters 710
_refine_ls_number_reflns 9258
_refine_ls_number_restraints 0
_refine_ls_restrained_S_all 1.161
_refine_ls_R_factor_all 0.1185
_refine_ls_R_factor_gt 0.1153
_refine_ls_shift/su_max 0
_refine_ls_shift/su_mean 0
_refine_ls_structure_factor_coef Fsqd
_refine_ls_weighting_details 'w=1/[\s^2^(Fo^2^)+(0.0830P)^2^+19.1561P] where P=(Fo^2^+2Fc^2^)/3'
_refine_ls_weighting_scheme calc
_refine_ls_wR_factor_gt 0.3032
_refine_ls_wR_factor_ref 0.3048
_reflns_number_gt 8719
_reflns_number_total 9258
_reflns_threshold_expression 'I > 2\s(I)'
_cod_data_source_file c9cc01664c2.cif
_cod_data_source_block Badjic2281
_cod_database_code 7123300
_platon_squeeze_void_probe_radius 1.20

loop_
_symmetry_equiv_pos_as_xyz
'x, y, z'
'-x, -y, -z'

loop_
_atom_site_label
_atom_site_type_symbol
_atom_site_fract_x
_atom_site_fract_y
_atom_site_fract_z
_atom_site_U_iso_or_equiv
_atom_site_adp_type
_atom_site_occupancy
_atom_site_calc_flag
C1 C 0.2977(6) 0.2917(3) 0.2249(3) 0.0163(10) Uani 1 d
C2 C 0.4048(6) 0.3012(3) 0.2845(3) 0.0189(10) Uani 1 d
C3 C 0.5497(6) 0.3468(3) 0.2831(3) 0.0187(10) Uani 1 d
C4 C 0.5967(6) 0.3823(3) 0.2204(3) 0.0186(10) Uani 1 d
C5 C 0.4953(6) 0.3723(3) 0.1617(3) 0.0186(10) Uani 1 d
C6 C 0.3413(6) 0.3265(3) 0.1651(3) 0.0197(10) Uani 1 d
C7 C 0.1517(6) 0.2349(3) 0.2442(3) 0.0192(10) Uani 1 d
H7 H 0.0489 0.235 0.2155 0.023 Uiso 1 calc
C8 C 0.2191(6) 0.1567(3) 0.2478(3) 0.0200(11) Uani 1 d
C9 C 0.3284(6) 0.1650(3) 0.3074(3) 0.0203(11) Uani 1 d
C10 C 0.3262(6) 0.2489(3) 0.3394(3) 0.0204(11) Uani 1 d
H10 H 0.3672 0.2603 0.3894 0.024 Uiso 1 calc
C11 C 0.1476(6) 0.2585(3) 0.3233(3) 0.0227(11) Uani 1 d
H11A H 0.1234 0.3132 0.333 0.027 Uiso 1 calc
H11B H 0.0721 0.2219 0.3482 0.027 Uiso 1 calc
C12 C 0.1946(6) 0.0882(3) 0.2047(3) 0.0240(11) Uani 1 d
H12 H 0.1224 0.0825 0.1645 0.029 Uiso 1 calc
C13 C 0.2825(7) 0.0278(3) 0.2237(3) 0.0265(12) Uani 1 d
C14 C 0.3887(7) 0.0359(3) 0.2817(3) 0.0257(12) Uani 1 d
C15 C 0.4152(7) 0.1049(3) 0.3249(3) 0.0233(11) Uani 1 d
H15 H 0.4893 0.1105 0.3644 0.028 Uiso 1 calc
C16 C 0.2820(7) -0.0528(3) 0.1899(3) 0.0317(13) Uani 1 d
C17 C 0.4586(7) -0.0392(3) 0.2879(3) 0.0297(13) Uani 1 d
C18 C 0.4277(8) -0.1691(4) 0.2171(4) 0.0393(15) Uani 1 d
H18A H 0.5458 -0.1709 0.2236 0.047 Uiso 1 calc
H18B H 0.3971 -0.1863 0.1673 0.047 Uiso 1 calc
C19 C 0.3429(9) -0.2256(4) 0.2624(4) 0.0461(17) Uani 1 d
C20 C 0.6853(6) 0.3742(3) 0.3384(3) 0.0224(11) Uani 1 d
H20 H 0.6898 0.3434 0.3811 0.027 Uiso 1 calc
C21 C 0.6791(6) 0.4625(3) 0.3506(3) 0.0200(11) Uani 1 d
C22 C 0.7303(6) 0.4967(3) 0.2885(3) 0.0204(11) Uani 1 d
C23 C 0.7634(6) 0.4290(3) 0.2367(3) 0.0220(11) Uani 1 d
H23 H 0.8309 0.4427 0.1957 0.026 Uiso 1 calc
C24 C 0.8315(6) 0.3753(3) 0.2898(3) 0.0250(12) Uani 1 d
H24A H 0.9341 0.3996 0.3139 0.03 Uiso 1 calc
H24B H 0.8451 0.3226 0.2681 0.03 Uiso 1 calc
C25 C 0.6264(6) 0.5080(3) 0.4066(3) 0.0219(11) Uani 1 d
H25 H 0.5886 0.4857 0.4483 0.026 Uiso 1 calc
C26 C 0.6325(6) 0.5872(3) 0.3980(3) 0.0222(11) Uani 1 d
C27 C 0.6907(6) 0.6205(3) 0.3374(3) 0.0227(11) Uani 1 d
C28 C 0.7386(6) 0.5760(3) 0.2804(3) 0.0220(11) Uani 1 d
H28 H 0.7747 0.5985 0.2386 0.026 Uiso 1 calc
C29 C 0.5830(7) 0.6515(3) 0.4456(3) 0.0244(12) Uani 1 d
C30 C 0.6888(7) 0.7070(3) 0.3475(3) 0.0246(12) Uani 1 d
C31 C 0.5940(8) 0.7971(3) 0.4417(3) 0.0315(13) Uani 1 d
H31A H 0.4951 0.7936 0.4695 0.038 Uiso 1 calc
H31B H 0.579 0.8325 0.4035 0.038 Uiso 1 calc
C32 C 0.7380(8) 0.8314(3) 0.4888(3) 0.0330(14) Uani 1 d
C33 C 0.5026(6) 0.4019(3) 0.0889(3) 0.0208(11) Uani 1 d
H33 H 0.6128 0.4199 0.0723 0.025 Uiso 1 calc
C34 C 0.3778(6) 0.4610(3) 0.0871(3) 0.0209(11) Uani 1 d
C35 C 0.2235(6) 0.4146(3) 0.0889(2) 0.0193(10) Uani 1 d
C36 C 0.2558(6) 0.3297(3) 0.0926(3) 0.0200(11) Uani 1 d
H36 H 0.1631 0.2883 0.0796 0.024 Uiso 1 calc
C37 C 0.4063(6) 0.3304(3) 0.0461(3) 0.0254(12) Uani 1 d
H37A H 0.4596 0.2819 0.0479 0.03 Uiso 1 calc
H37B H 0.3819 0.341 -0.0033 0.03 Uiso 1 calc
C38 C 0.3943(6) 0.5410(3) 0.0857(3) 0.0217(11) Uani 1 d
H38 H 0.4973 0.5712 0.0848 0.026 Uiso 1 calc
C39 C 0.2499(7) 0.5757(3) 0.0856(3) 0.0234(11) Uani 1 d
C40 C 0.0992(6) 0.5313(3) 0.0871(3) 0.0203(11) Uani 1 d
C41 C 0.0813(6) 0.4503(3) 0.0894(2) 0.0218(11) Uani 1 d
H41 H -0.0222 0.4207 0.0912 0.026 Uiso 1 calc
C42 C 0.2268(7) 0.6594(3) 0.0815(3) 0.0253(12) Uani 1 d
C43 C -0.0260(7) 0.5868(3) 0.0873(3) 0.0261(12) Uani 1 d
C44 C -0.0167(8) 0.7329(3) 0.0801(3) 0.0329(13) Uani 1 d
H44A H -0.0913 0.7272 0.038 0.039 Uiso 1 calc
H44B H 0.0691 0.7763 0.073 0.039 Uiso 1 calc
C45 C -0.1093(7) 0.7563(3) 0.1428(3) 0.0306(13) Uani 1 d
N1 N 0.3948(6) -0.0883(3) 0.2300(3) 0.0320(11) Uani 1 d
N2 N 0.6154(6) 0.7200(3) 0.4111(2) 0.0268(10) Uani 1 d
N3 N 0.0580(6) 0.6614(3) 0.0834(2) 0.0277(10) Uani 1 d
O1 O 0.2044(6) -0.0847(3) 0.1387(2) 0.0439(12) Uani 1 d
O2 O 0.5515(6) -0.0566(2) 0.3318(2) 0.0399(11) Uani 1 d
O3 O 0.3665(8) -0.2939(3) 0.2608(4) 0.0732(18) Uani 1 d
O4 O 0.2416(7) -0.1954(3) 0.3054(3) 0.0539(13) Uani 1 d
H1O4 H 0.1958 -0.2421 0.3233 0.05 Uiso 1 d
O5 O 0.5223(5) 0.6482(2) 0.5026(2) 0.0325(10) Uani 1 d
O6 O 0.7395(5) 0.7581(2) 0.3100(2) 0.0329(10) Uani 1 d
O7 O 0.8543(6) 0.7983(3) 0.5004(3) 0.0498(12) Uani 1 d
O8 O 0.7168(6) 0.9019(3) 0.5160(2) 0.0454(12) Uani 1 d
H1O8 H 0.8185 0.9285 0.5426 0.05 Uiso 1 d
O9 O 0.3257(5) 0.7152(2) 0.0783(2) 0.0315(9) Uani 1 d
O10 O -0.1711(5) 0.5736(2) 0.0906(2) 0.0322(9) Uani 1 d
O11 O -0.0661(5) 0.7262(3) 0.2009(2) 0.0374(10) Uani 1 d
O12 O -0.2094(7) 0.8010(4) 0.1386(3) 0.0637(16) Uani 1 d
H12A H -0.2499 0.808 0.1781 0.096 Uiso 1 calc
C1A C -0.2680(9) -0.5170(4) 0.7238(4) 0.0469(17) Uani 1 d
H1A1 H -0.3165 -0.4724 0.7455 0.07 Uiso 1 calc
H1A2 H -0.1687 -0.524 0.7505 0.07 Uiso 1 calc
H1A3 H -0.3448 -0.5648 0.724 0.07 Uiso 1 calc
C1B C 0.0241(10) -0.3717(4) 0.5040(4) 0.0491(18) Uani 1 d
H1B1 H -0.0214 -0.3347 0.537 0.074 Uiso 1 calc
H1B2 H 0.1169 -0.3915 0.527 0.074 Uiso 1 calc
H1B3 H -0.0587 -0.4158 0.4898 0.074 Uiso 1 calc
C1C C 1.2215(12) 0.9002(6) 0.4993(6) 0.077(3) Uani 1 d
H1C1 H 1.3136 0.9413 0.5065 0.116 Uiso 1 calc
H1C2 H 1.1202 0.9236 0.5046 0.116 Uiso 1 calc
H1C3 H 1.2231 0.8745 0.4518 0.116 Uiso 1 calc
C1D C 1.0829(9) 1.0682(5) 0.7176(4) 0.055(2) Uani 1 d
H1D1 H 1.1722 1.1039 0.7011 0.083 Uiso 1 calc
H1D2 H 1.1246 1.0364 0.7534 0.083 Uiso 1 calc
H1D3 H 1.0015 1.0989 0.7381 0.083 Uiso 1 calc
C1E C 0.3433(12) 0.8211(5) -0.1781(6) 0.071(3) Uani 1 d
H1E1 H 0.4586 0.8161 -0.1702 0.107 Uiso 1 calc
H1E2 H 0.3253 0.8763 -0.1697 0.107 Uiso 1 calc
H1E3 H 0.3099 0.8029 -0.2269 0.107 Uiso 1 calc
C2A C -0.2297(8) -0.5020(4) 0.6519(4) 0.0400(15) Uani 1 d
C2B C 0.0760(10) -0.3327(5) 0.4431(4) 0.0539(19) Uani 1 d
C2C C 1.2326(8) 0.8437(4) 0.5499(5) 0.055(2) Uani 1 d
C2D C 1.0102(9) 1.0175(4) 0.6593(4) 0.0455(17) Uani 1 d
C2E C 0.2461(11) 0.7724(6) -0.1288(5) 0.070(3) Uani 1 d
N1A N -0.2013(9) -0.4907(5) 0.5963(4) 0.068(2) Uani 1 d
N1B N 0.1117(12) -0.2993(5) 0.3958(5) 0.090(3) Uani 1 d
N1C N 1.2425(8) 0.7990(4) 0.5896(5) 0.072(2) Uani 1 d
N1D N 0.9522(9) 0.9788(4) 0.6123(4) 0.0622(19) Uani 1 d
N1E N 0.1705(10) 0.7333(7) -0.0909(5) 0.099(3) Uani 1 d
C1F C 0.4654(17) 1.1224(7) -0.0278(8) 0.078(5) Uani 0.741(17) d
H1F1 H 0.4535 1.1702 -0.0519 0.117 Uiso 0.741(17) calc
H1F2 H 0.5799 1.1207 -0.015 0.117 Uiso 0.741(17) calc
H1F3 H 0.4026 1.1225 0.0149 0.117 Uiso 0.741(17) calc
C2F C 0.411(2) 1.0595(8) -0.0704(9) 0.098(6) Uani 0.741(17) d
N1F N 0.347(3) 1.0022(8) -0.1113(10) 0.165(11) Uani 0.741(17) d

loop_
_atom_site_aniso_label
_atom_site_aniso_U_11
_atom_site_aniso_U_22
_atom_site_aniso_U_33
_atom_site_aniso_U_23
_atom_site_aniso_U_13
_atom_site_aniso_U_12
C1 0.022(2) 0.012(2) 0.015(2) -0.0008(18) 0.0027(19) 0.0012(19)
C2 0.021(3) 0.017(2) 0.019(3) 0.0007(19) 0.000(2) 0.005(2)
C3 0.024(3) 0.011(2) 0.022(3) -0.0008(19) 0.000(2) 0.0083(19)
C4 0.018(2) 0.015(2) 0.023(3) 0.0000(19) 0.002(2) 0.0038(19)
C5 0.022(3) 0.016(2) 0.019(3) 0.0010(19) 0.003(2) 0.0028(19)
C6 0.019(2) 0.019(3) 0.022(3) 0.000(2) 0.000(2) 0.003(2)
C7 0.017(2) 0.017(2) 0.023(3) 0.004(2) -0.003(2) 0.0003(19)
C8 0.021(3) 0.022(3) 0.017(2) 0.008(2) 0.001(2) 0.002(2)
C9 0.020(2) 0.021(3) 0.019(3) 0.003(2) 0.001(2) 0.001(2)
C10 0.027(3) 0.017(2) 0.017(2) -0.0013(19) -0.001(2) 0.006(2)
C11 0.022(3) 0.025(3) 0.023(3) 0.006(2) 0.005(2) 0.006(2)
C12 0.023(3) 0.024(3) 0.024(3) 0.005(2) -0.003(2) 0.000(2)
C13 0.030(3) 0.020(3) 0.028(3) -0.004(2) -0.001(2) 0.001(2)
C14 0.026(3) 0.019(3) 0.031(3) 0.001(2) -0.002(2) 0.002(2)
C15 0.027(3) 0.019(3) 0.023(3) 0.001(2) -0.008(2) 0.002(2)
C16 0.037(3) 0.025(3) 0.032(3) -0.001(2) -0.002(3) 0.001(2)
C17 0.034(3) 0.022(3) 0.032(3) 0.001(2) -0.002(3) 0.003(2)
C18 0.042(4) 0.025(3) 0.049(4) -0.003(3) -0.003(3) 0.003(3)
C19 0.044(4) 0.037(4) 0.056(4) 0.000(3) -0.009(3) 0.003(3)
C20 0.025(3) 0.016(3) 0.026(3) 0.001(2) -0.007(2) 0.005(2)
C21 0.021(2) 0.017(2) 0.020(3) 0.000(2) -0.009(2) -0.002(2)
C22 0.015(2) 0.020(3) 0.026(3) -0.002(2) 0.000(2) 0.0012(19)
C23 0.015(2) 0.021(3) 0.029(3) -0.004(2) 0.000(2) 0.000(2)
C24 0.020(3) 0.021(3) 0.033(3) -0.003(2) -0.007(2) 0.005(2)
C25 0.024(3) 0.021(3) 0.020(3) 0.001(2) -0.001(2) 0.002(2)
C26 0.025(3) 0.022(3) 0.019(3) -0.003(2) -0.002(2) 0.002(2)
C27 0.027(3) 0.017(3) 0.023(3) 0.000(2) 0.001(2) 0.001(2)
C28 0.023(3) 0.022(3) 0.021(3) 0.001(2) 0.003(2) 0.000(2)
C29 0.031(3) 0.020(3) 0.022(3) -0.003(2) -0.001(2) 0.001(2)
C30 0.035(3) 0.017(3) 0.021(3) -0.001(2) -0.001(2) 0.001(2)
C31 0.044(4) 0.022(3) 0.030(3) 0.000(2) 0.007(3) 0.010(2)
C32 0.050(4) 0.026(3) 0.024(3) 0.002(2) 0.008(3) 0.002(3)
C33 0.023(3) 0.025(3) 0.015(2) 0.001(2) 0.003(2) 0.003(2)
C34 0.025(3) 0.028(3) 0.011(2) 0.005(2) 0.002(2) 0.006(2)
C35 0.026(3) 0.024(3) 0.008(2) 0.0025(19) 0.0024(19) -0.001(2)
C36 0.019(2) 0.027(3) 0.014(2) 0.001(2) 0.0009(19) -0.002(2)
C37 0.025(3) 0.031(3) 0.020(3) -0.002(2) 0.005(2) 0.004(2)
C38 0.022(3) 0.029(3) 0.014(2) 0.002(2) 0.005(2) 0.000(2)
C39 0.029(3) 0.025(3) 0.015(2) 0.003(2) -0.001(2) -0.001(2)
C40 0.022(3) 0.024(3) 0.015(2) 0.002(2) 0.003(2) 0.004(2)
C41 0.023(3) 0.032(3) 0.010(2) 0.003(2) 0.0003(19) 0.000(2)
C42 0.039(3) 0.020(3) 0.018(3) 0.000(2) 0.003(2) 0.006(2)
C43 0.029(3) 0.036(3) 0.015(3) 0.003(2) 0.000(2) 0.010(2)
C44 0.039(3) 0.028(3) 0.033(3) -0.001(2) 0.001(3) 0.009(3)
C45 0.035(3) 0.025(3) 0.031(3) -0.001(2) -0.002(3) 0.003(2)
N1 0.043(3) 0.018(2) 0.035(3) -0.002(2) -0.005(2) 0.009(2)
N2 0.045(3) 0.016(2) 0.020(2) -0.0025(17) 0.005(2) 0.005(2)
N3 0.029(2) 0.028(3) 0.027(2) 0.0031(19) 0.001(2) 0.006(2)
O1 0.053(3) 0.032(2) 0.044(3) -0.013(2) -0.013(2) 0.004(2)
O2 0.045(3) 0.026(2) 0.048(3) 0.0035(19) -0.016(2) 0.0076(19)
O3 0.084(4) 0.027(3) 0.112(5) 0.021(3) 0.003(4) 0.007(3)
O4 0.065(3) 0.039(3) 0.056(3) 0.011(2) 0.004(3) -0.005(2)
O5 0.053(3) 0.025(2) 0.019(2) 0.0003(16) 0.0082(18) 0.0030(18)
O6 0.050(3) 0.019(2) 0.030(2) 0.0021(17) 0.0127(19) 0.0033(18)
O7 0.049(3) 0.040(3) 0.059(3) -0.007(2) -0.006(2) 0.008(2)
O8 0.070(3) 0.025(2) 0.038(3) -0.0115(19) -0.002(2) 0.004(2)
O9 0.031(2) 0.024(2) 0.040(2) 0.0025(17) 0.0047(18) 0.0005(17)
O10 0.025(2) 0.039(2) 0.033(2) 0.0029(18) 0.0019(17) 0.0049(17)
O11 0.045(3) 0.037(2) 0.030(2) 0.0006(18) 0.0040(19) 0.006(2)
O12 0.066(4) 0.083(4) 0.053(3) 0.010(3) 0.018(3) 0.044(3)
C1A 0.052(4) 0.047(4) 0.040(4) 0.006(3) 0.004(3) 0.000(3)
C1B 0.058(5) 0.044(4) 0.044(4) 0.006(3) 0.001(3) -0.004(3)
C1C 0.067(6) 0.059(6) 0.111(8) 0.025(5) 0.030(6) 0.019(5)
C1D 0.045(4) 0.051(4) 0.063(5) -0.014(4) 0.009(4) -0.011(3)
C1E 0.070(6) 0.043(5) 0.099(7) -0.012(5) 0.027(5) 0.003(4)
C2A 0.034(3) 0.041(4) 0.042(4) -0.003(3) 0.002(3) -0.005(3)
C2B 0.057(5) 0.056(5) 0.047(4) 0.009(4) 0.009(4) -0.006(4)
C2C 0.031(4) 0.033(4) 0.099(7) 0.004(4) -0.009(4) -0.001(3)
C2D 0.042(4) 0.040(4) 0.052(4) -0.004(3) 0.010(3) -0.003(3)
C2E 0.045(5) 0.095(7) 0.066(6) -0.016(5) -0.006(4) 0.006(5)
N1A 0.062(4) 0.089(6) 0.050(4) 0.010(4) 0.011(3) -0.010(4)
N1B 0.114(7) 0.074(6) 0.082(6) 0.023(5) 0.037(5) 0.000(5)
N1C 0.049(4) 0.051(4) 0.114(7) 0.028(4) -0.028(4) -0.001(3)
N1D 0.072(5) 0.057(4) 0.053(4) -0.012(3) 0.007(4) -0.005(4)
N1E 0.047(4) 0.171(10) 0.074(6) 0.040(6) -0.001(4) -0.026(5)
C1F 0.084(9) 0.034(6) 0.113(12) 0.005(6) -0.011(8) 0.000(6)
C2F 0.159(16) 0.046(8) 0.098(11) 0.007(7) 0.074(11) 0.024(8)
N1F 0.28(3) 0.049(8) 0.162(16) -0.026(9) 0.137(17) -0.020(10)

loop_
_atom_type_symbol
_atom_type_description
_atom_type_scat_dispersion_real
_atom_type_scat_dispersion_imag
_atom_type_scat_source
C C 0.0033 0.0016 'International Tables Vol C Tables 4.2.6.8 and 6.1.1.4'
H H 0 0 'International Tables Vol C Tables 4.2.6.8 and 6.1.1.4'
N N 0.0061 0.0033 'International Tables Vol C Tables 4.2.6.8 and 6.1.1.4'
O O 0.0106 0.006 'International Tables Vol C Tables 4.2.6.8 and 6.1.1.4'

loop_
_geom_angle_atom_site_label_1
_geom_angle_atom_site_label_2
_geom_angle_atom_site_label_3
_geom_angle
C6 C1 C2 119.8(5)
C6 C1 C7 133.9(5)
C2 C1 C7 106.2(4)
C3 C2 C1 120.3(5)
C3 C2 C10 133.2(5)
C1 C2 C10 106.4(4)
C2 C3 C4 120.0(5)
C2 C3 C20 133.8(5)
C4 C3 C20 106.2(4)
C5 C4 C3 120.3(5)
C5 C4 C23 133.0(5)
C3 C4 C23 106.7(4)
C4 C5 C6 118.8(5)
C4 C5 C33 134.6(5)
C6 C5 C33 106.6(4)
C1 C6 C5 120.8(5)
C1 C6 C36 133.5(5)
C5 C6 C36 105.8(4)
C8 C7 C1 104.0(4)
C8 C7 C11 99.5(4)
C1 C7 C11 99.6(4)
C8 C7 H7 117
C1 C7 H7 117
C11 C7 H7 117
C12 C8 C9 121.7(5)
C12 C8 C7 131.9(5)
C9 C8 C7 106.3(4)
C15 C9 C8 121.5(5)
C15 C9 C10 132.5(5)
C8 C9 C10 106.0(4)
C9 C10 C2 104.5(4)
C9 C10 C11 99.2(4)
C2 C10 C11 99.2(4)
C9 C10 H10 117
C2 C10 H10 117
C11 C10 H10 117
C10 C11 C7 95.1(4)
C10 C11 H11A 112.7
C7 C11 H11A 112.7
C10 C11 H11B 112.7
C7 C11 H11B 112.7
H11A C11 H11B 110.2
C8 C12 C13 115.9(5)
C8 C12 H12 122.1
C13 C12 H12 122.1
C14 C13 C12 122.4(5)
C14 C13 C16 108.2(5)
C12 C13 C16 129.5(5)
C13 C14 C15 122.0(5)
C13 C14 C17 108.6(5)
C15 C14 C17 129.4(5)
C9 C15 C14 116.5(5)
C9 C15 H15 121.7
C14 C15 H15 121.7
O1 C16 N1 124.5(5)
O1 C16 C13 129.9(6)
N1 C16 C13 105.6(5)
O2 C17 N1 125.0(5)
O2 C17 C14 129.1(5)
N1 C17 C14 105.8(5)
N1 C18 C19 115.1(6)
N1 C18 H18A 108.5
C19 C18 H18A 108.5
N1 C18 H18B 108.5
C19 C18 H18B 108.5
H18A C18 H18B 107.5
O3 C19 O4 122.9(7)
O3 C19 C18 122.4(7)
O4 C19 C18 114.7(6)
C21 C20 C3 104.5(4)
C21 C20 C24 99.2(4)
C3 C20 C24 98.7(4)
C21 C20 H20 117.1
C3 C20 H20 117.1
C24 C20 H20 117.1
C25 C21 C22 120.8(5)
C25 C21 C20 132.0(5)
C22 C21 C20 107.0(4)
C28 C22 C21 123.1(5)
C28 C22 C23 130.5(5)
C21 C22 C23 106.4(4)
C22 C23 C4 104.4(4)
C22 C23 C24 98.8(4)
C4 C23 C24 99.0(4)
C22 C23 H23 117.2
C4 C23 H23 117.2
C24 C23 H23 117.2
C23 C24 C20 95.2(4)
C23 C24 H24A 112.7
C20 C24 H24A 112.7
C23 C24 H24B 112.7
C20 C24 H24B 112.7
H24A C24 H24B 110.2
C26 C25 C21 116.0(5)
C26 C25 H25 122
C21 C25 H25 122
C25 C26 C27 122.3(5)
C25 C26 C29 130.1(5)
C27 C26 C29 107.6(5)
C28 C27 C26 122.5(5)
C28 C27 C30 129.6(5)
C26 C27 C30 107.9(5)
C22 C28 C27 115.2(5)
C22 C28 H28 122.4
C27 C28 H28 122.4
O5 C29 N2 124.3(5)
O5 C29 C26 129.5(5)
N2 C29 C26 106.2(4)
O6 C30 N2 124.8(5)
O6 C30 C27 129.4(5)
N2 C30 C27 105.9(4)
N2 C31 C32 111.5(5)
N2 C31 H31A 109.3
C32 C31 H31A 109.3
N2 C31 H31B 109.3
C32 C31 H31B 109.3
H31A C31 H31B 108
O7 C32 O8 124.9(6)
O7 C32 C31 124.4(5)
O8 C32 C31 110.7(5)
C5 C33 C34 105.1(4)
C5 C33 C37 99.6(4)
C34 C33 C37 100.0(4)
C5 C33 H33 116.5
C34 C33 H33 116.5
C37 C33 H33 116.5
C38 C34 C35 122.8(5)
C38 C34 C33 132.1(5)
C35 C34 C33 105.2(4)
C41 C35 C34 120.5(5)
C41 C35 C36 132.5(5)
C34 C35 C36 107.0(4)
C35 C36 C6 105.1(4)
C35 C36 C37 99.4(4)
C6 C36 C37 98.7(4)
C35 C36 H36 116.9
C6 C36 H36 116.9
C37 C36 H36 116.9
C33 C37 C36 94.3(4)
C33 C37 H37A 112.9
C36 C37 H37A 112.9
C33 C37 H37B 112.9
C36 C37 H37B 112.9
H37A C37 H37B 110.3
C34 C38 C39 115.9(5)
C34 C38 H38 122.1
C39 C38 H38 122.1
C40 C39 C38 121.9(5)
C40 C39 C42 109.2(5)
C38 C39 C42 128.9(5)
C41 C40 C39 122.7(5)
C41 C40 C43 129.8(5)
C39 C40 C43 107.5(5)
C40 C41 C35 116.3(5)
C40 C41 H41 121.9
C35 C41 H41 121.9
O9 C42 N3 125.5(5)
O9 C42 C39 129.4(5)
N3 C42 C39 105.1(5)
O10 C43 N3 124.4(5)
O10 C43 C40 129.6(5)
N3 C43 C40 106.0(5)
N3 C44 C45 116.4(5)
N3 C44 H44A 108.2
C45 C44 H44A 108.2
N3 C44 H44B 108.2
C45 C44 H44B 108.2
H44A C44 H44B 107.3
O12 C45 O11 124.8(6)
O12 C45 C44 121.2(6)
O11 C45 C44 114.0(5)
C17 N1 C16 111.7(5)
C17 N1 C18 123.9(5)
C16 N1 C18 124.1(5)
C30 N2 C29 112.1(4)
C30 N2 C31 123.7(5)
C29 N2 C31 123.8(5)
C43 N3 C42 112.2(4)
C43 N3 C44 124.8(5)
C42 N3 C44 123.0(5)
C19 O4 H1O4 98.4
C32 O8 H1O8 111.4
C45 O12 H12A 109.5
C2A C1A H1A1 109.5
C2A C1A H1A2 109.5
H1A1 C1A H1A2 109.5
C2A C1A H1A3 109.5
H1A1 C1A H1A3 109.5
H1A2 C1A H1A3 109.5
C2B C1B H1B1 109.5
C2B C1B H1B2 109.5
H1B1 C1B H1B2 109.5
C2B C1B H1B3 109.5
H1B1 C1B H1B3 109.5
H1B2 C1B H1B3 109.5
C2C C1C H1C1 109.5
C2C C1C H1C2 109.5
H1C1 C1C H1C2 109.5
C2C C1C H1C3 109.5
H1C1 C1C H1C3 109.5
H1C2 C1C H1C3 109.5
C2D C1D H1D1 109.5
C2D C1D H1D2 109.5
H1D1 C1D H1D2 109.5
C2D C1D H1D3 109.5
H1D1 C1D H1D3 109.5
H1D2 C1D H1D3 109.5
C2E C1E H1E1 109.5
C2E C1E H1E2 109.5
H1E1 C1E H1E2 109.5
C2E C1E H1E3 109.5
H1E1 C1E H1E3 109.5
H1E2 C1E H1E3 109.5
N1A C2A C1A 179.5(9)
N1B C2B C1B 176.6(10)
N1C C2C C1C 179.4(10)
N1D C2D C1D 178.5(9)
N1E C2E C1E 179.0(11)
C2F C1F H1F1 109.5
C2F C1F H1F2 109.5
H1F1 C1F H1F2 109.5
C2F C1F H1F3 109.5
H1F1 C1F H1F3 109.5
H1F2 C1F H1F3 109.5
N1F C2F C1F 175(2)

loop_
_geom_bond_atom_site_label_1
_geom_bond_atom_site_label_2
_geom_bond_distance
C1 C6 1.361(7)
C1 C2 1.408(7)
C1 C7 1.536(7)
C2 C3 1.361(7)
C2 C10 1.535(7)
C3 C4 1.422(7)
C3 C20 1.530(7)
C4 C5 1.368(7)
C4 C23 1.531(7)
C5 C6 1.429(7)
C5 C33 1.508(7)
C6 C36 1.539(7)
C7 C8 1.519(7)
C7 C11 1.537(7)
C7 H7 1
C8 C12 1.381(8)
C8 C9 1.419(7)
C9 C15 1.378(7)
C9 C10 1.529(7)
C10 C11 1.536(7)
C10 H10 1
C11 H11A 0.99
C11 H11B 0.99
C12 C13 1.397(8)
C12 H12 0.95
C13 C14 1.382(8)
C13 C16 1.487(8)
C14 C15 1.388(8)
C14 C17 1.485(8)
C15 H15 0.95
C16 O1 1.214(7)
C16 N1 1.408(8)
C17 O2 1.197(7)
C17 N1 1.395(8)
C18 N1 1.452(8)
C18 C19 1.474(10)
C18 H18A 0.99
C18 H18B 0.99
C19 O3 1.210(9)
C19 O4 1.317(9)
C20 C21 1.527(7)
C20 C24 1.550(8)
C20 H20 1
C21 C25 1.392(7)
C21 C22 1.410(7)
C22 C28 1.373(7)
C22 C23 1.530(7)
C23 C24 1.549(8)
C23 H23 1
C24 H24A 0.99
C24 H24B 0.99
C25 C26 1.375(7)
C25 H25 0.95
C26 C27 1.396(7)
C26 C29 1.486(7)
C27 C28 1.381(8)
C27 C30 1.487(7)
C28 H28 0.95
C29 O5 1.211(7)
C29 N2 1.390(7)
C30 O6 1.214(7)
C30 N2 1.389(7)
C31 N2 1.443(7)
C31 C32 1.512(9)
C31 H31A 0.99
C31 H31B 0.99
C32 O7 1.199(8)
C32 O8 1.318(7)
C33 C34 1.534(7)
C33 C37 1.553(7)
C33 H33 1
C34 C38 1.367(8)
C34 C35 1.433(7)
C35 C41 1.394(8)
C35 C36 1.519(7)
C36 C37 1.554(7)
C36 H36 1
C37 H37A 0.99
C37 H37B 0.99
C38 C39 1.402(8)
C38 H38 0.95
C39 C40 1.393(7)
C39 C42 1.479(7)
C40 C41 1.385(8)
C40 C43 1.491(7)
C41 H41 0.95
C42 O9 1.195(7)
C42 N3 1.410(7)
C43 O10 1.206(7)
C43 N3 1.395(8)
C44 N3 1.442(7)
C44 C45 1.499(8)
C44 H44A 0.99
C44 H44B 0.99
C45 O12 1.200(8)
C45 O11 1.307(7)
O4 H1O4 0.938
O8 H1O8 1.017
O12 H12A 0.84
C1A C2A 1.447(10)
C1A H1A1 0.98
C1A H1A2 0.98
C1A H1A3 0.98
C1B C2B 1.431(10)
C1B H1B1 0.98
C1B H1B2 0.98
C1B H1B3 0.98
C1C C2C 1.420(13)
C1C H1C1 0.98
C1C H1C2 0.98
C1C H1C3 0.98
C1D C2D 1.437(10)
C1D H1D1 0.98
C1D H1D2 0.98
C1D H1D3 0.98
C1E C2E 1.494(14)
C1E H1E1 0.98
C1E H1E2 0.98
C1E H1E3 0.98
C2A N1A 1.115(9)
C2B N1B 1.128(11)
C2C N1C 1.120(11)
C2D N1D 1.137(10)
C2E N1E 1.166(13)
C1F C2F 1.33(2)
C1F H1F1 0.98
C1F H1F2 0.98
C1F H1F3 0.98
C2F N1F 1.27(2)

loop_
_geom_hbond_atom_site_label_D
_geom_hbond_atom_site_label_H
_geom_hbond_atom_site_label_A
_geom_hbond_distance_DH
_geom_hbond_distance_HA
_geom_hbond_distance_DA
_geom_hbond_angle_DHA
_geom_hbond_site_symmetry_A
C18 H18B O9 0.99 2.33 3.228(8) 151 1_545
C31 H31B O2 0.99 2.44 3.414(7) 167 1_565
O4 H1O4 N1B 0.938 1.854 2.718(9) 152 .
O8 H1O8 N1D 1.017 1.811 2.793(9) 161 .
C1A H1A3 O3 0.98 2.45 3.291(9) 144 2_546
C1D H1D1 O2 0.98 2.61 3.235(9) 122 2_766
C1D H1D1 O6 0.98 2.42 3.255(9) 142 2_776
C1E H1E2 N1F 0.98 2.35 3.277(15) 158 .
C1F H1F1 O9 0.98 2.62 3.325(13) 129 2_675

loop_
_geom_torsion_atom_site_label_1
_geom_torsion_atom_site_label_2
_geom_torsion_atom_site_label_3
_geom_torsion_atom_site_label_4
_geom_torsion
C6 C1 C2 C3 1.8(7)
C7 C1 C2 C3 177.9(4)
C6 C1 C2 C10 -174.9(4)
C7 C1 C2 C10 1.2(5)
C1 C2 C3 C4 -2.7(7)
C10 C2 C3 C4 172.9(5)
C1 C2 C3 C20 174.6(5)
C10 C2 C3 C20 -9.8(9)
C2 C3 C4 C5 1.4(7)
C20 C3 C4 C5 -176.6(4)
C2 C3 C4 C23 179.9(4)
C20 C3 C4 C23 1.9(5)
C3 C4 C5 C6 0.8(7)
C23 C4 C5 C6 -177.2(5)
C3 C4 C5 C33 178.1(5)
C23 C4 C5 C33 0.1(10)
C2 C1 C6 C5 0.5(7)
C7 C1 C6 C5 -174.4(5)
C2 C1 C6 C36 -178.8(5)
C7 C1 C6 C36 6.3(10)
C4 C5 C6 C1 -1.8(7)
C33 C5 C6 C1 -179.8(5)
C4 C5 C6 C36 177.7(4)
C33 C5 C6 C36 -0.3(5)
C6 C1 C7 C8 106.1(6)
C2 C1 C7 C8 -69.2(5)
C6 C1 C7 C11 -151.5(6)
C2 C1 C7 C11 33.1(5)
C1 C7 C8 C12 -109.4(6)
C11 C7 C8 C12 148.1(6)
C1 C7 C8 C9 68.2(5)
C11 C7 C8 C9 -34.2(5)
C12 C8 C9 C15 0.0(8)
C7 C8 C9 C15 -178.0(5)
C12 C8 C9 C10 178.0(5)
C7 C8 C9 C10 0.0(5)
C15 C9 C10 C2 109.9(6)
C8 C9 C10 C2 -67.8(5)
C15 C9 C10 C11 -148.0(6)
C8 C9 C10 C11 34.3(5)
C3 C2 C10 C9 -109.2(6)
C1 C2 C10 C9 66.9(5)
C3 C2 C10 C11 148.8(6)
C1 C2 C10 C11 -35.2(5)
C9 C10 C11 C7 -53.2(4)
C2 C10 C11 C7 53.3(4)
C8 C7 C11 C10 53.3(4)
C1 C7 C11 C10 -52.7(4)
C9 C8 C12 C13 0.7(8)
C7 C8 C12 C13 178.1(5)
C8 C12 C13 C14 -0.6(8)
C8 C12 C13 C16 178.7(6)
C12 C13 C14 C15 -0.2(9)
C16 C13 C14 C15 -179.5(5)
C12 C13 C14 C17 178.7(5)
C16 C13 C14 C17 -0.7(7)
C8 C9 C15 C14 -0.7(8)
C10 C9 C15 C14 -178.1(5)
C13 C14 C15 C9 0.8(8)
C17 C14 C15 C9 -177.8(6)
C14 C13 C16 O1 178.6(7)
C12 C13 C16 O1 -0.7(11)
C14 C13 C16 N1 -1.6(7)
C12 C13 C16 N1 179.1(6)
C13 C14 C17 O2 -177.9(6)
C15 C14 C17 O2 0.9(11)
C13 C14 C17 N1 2.7(7)
C15 C14 C17 N1 -178.5(6)
N1 C18 C19 O3 -175.1(7)
N1 C18 C19 O4 3.9(9)
C2 C3 C20 C21 -111.6(6)
C4 C3 C20 C21 66.0(5)
C2 C3 C20 C24 146.5(6)
C4 C3 C20 C24 -35.9(5)
C3 C20 C21 C25 107.1(6)
C24 C20 C21 C25 -151.4(5)
C3 C20 C21 C22 -68.8(5)
C24 C20 C21 C22 32.7(5)
C25 C21 C22 C28 3.0(8)
C20 C21 C22 C28 179.4(5)
C25 C21 C22 C23 -174.7(4)
C20 C21 C22 C23 1.7(5)
C28 C22 C23 C4 -111.2(6)
C21 C22 C23 C4 66.2(5)
C28 C22 C23 C24 147.0(5)
C21 C22 C23 C24 -35.5(5)
C5 C4 C23 C22 109.5(6)
C3 C4 C23 C22 -68.7(5)
C5 C4 C23 C24 -148.9(6)
C3 C4 C23 C24 32.9(5)
C22 C23 C24 C20 53.3(4)
C4 C23 C24 C20 -52.9(4)
C21 C20 C24 C23 -52.3(4)
C3 C20 C24 C23 54.1(4)
C22 C21 C25 C26 -1.8(7)
C20 C21 C25 C26 -177.3(5)
C21 C25 C26 C27 -1.2(8)
C21 C25 C26 C29 178.5(5)
C25 C26 C27 C28 3.3(8)
C29 C26 C27 C28 -176.4(5)
C25 C26 C27 C30 -176.8(5)
C29 C26 C27 C30 3.5(6)
C21 C22 C28 C27 -0.9(7)
C23 C22 C28 C27 176.2(5)
C26 C27 C28 C22 -2.2(8)
C30 C27 C28 C22 177.9(5)
C25 C26 C29 O5 -1.9(10)
C27 C26 C29 O5 177.8(6)
C25 C26 C29 N2 179.9(5)
C27 C26 C29 N2 -0.4(6)
C28 C27 C30 O6 -5.7(10)
C26 C27 C30 O6 174.4(6)
C28 C27 C30 N2 174.5(5)
C26 C27 C30 N2 -5.4(6)
N2 C31 C32 O7 -1.2(9)
N2 C31 C32 O8 179.8(5)
C4 C5 C33 C34 -109.1(6)
C6 C5 C33 C34 68.5(5)
C4 C5 C33 C37 147.7(6)
C6 C5 C33 C37 -34.7(5)
C5 C33 C34 C38 109.7(6)
C37 C33 C34 C38 -147.4(5)
C5 C33 C34 C35 -68.8(5)
C37 C33 C34 C35 34.1(5)
C38 C34 C35 C41 0.0(7)
C33 C34 C35 C41 178.7(4)
C38 C34 C35 C36 -178.1(4)
C33 C34 C35 C36 0.6(5)
C41 C35 C36 C6 -111.0(6)
C34 C35 C36 C6 66.8(5)
C41 C35 C36 C37 147.2(5)
C34 C35 C36 C37 -35.0(5)
C1 C6 C36 C35 112.2(6)
C5 C6 C36 C35 -67.2(5)
C1 C6 C36 C37 -145.6(6)
C5 C6 C36 C37 35.0(5)
C5 C33 C37 C36 54.1(4)
C34 C33 C37 C36 -53.3(4)
C35 C36 C37 C33 53.3(4)
C6 C36 C37 C33 -53.7(4)
C35 C34 C38 C39 -0.5(7)
C33 C34 C38 C39 -178.8(5)
C34 C38 C39 C40 0.2(7)
C34 C38 C39 C42 -177.4(5)
C38 C39 C40 C41 0.6(8)
C42 C39 C40 C41 178.6(5)
C38 C39 C40 C43 179.4(5)
C42 C39 C40 C43 -2.6(6)
C39 C40 C41 C35 -1.1(7)
C43 C40 C41 C35 -179.6(5)
C34 C35 C41 C40 0.8(7)
C36 C35 C41 C40 178.3(5)
C40 C39 C42 O9 -178.9(6)
C38 C39 C42 O9 -1.1(10)
C40 C39 C42 N3 2.2(6)
C38 C39 C42 N3 180.0(5)
C41 C40 C43 O10 1.2(9)
C39 C40 C43 O10 -177.5(5)
C41 C40 C43 N3 -179.3(5)
C39 C40 C43 N3 2.1(6)
N3 C44 C45 O12 -159.9(6)
N3 C44 C45 O11 22.6(8)
O2 C17 N1 C16 176.7(6)
C14 C17 N1 C16 -3.9(7)
O2 C17 N1 C18 2.9(10)
C14 C17 N1 C18 -177.7(5)
O1 C16 N1 C17 -176.7(6)
C13 C16 N1 C17 3.5(7)
O1 C16 N1 C18 -2.9(10)
C13 C16 N1 C18 177.3(6)
C19 C18 N1 C17 74.7(8)
C19 C18 N1 C16 -98.3(7)
O6 C30 N2 C29 -174.5(6)
C27 C30 N2 C29 5.3(6)
O6 C30 N2 C31 -1.8(9)
C27 C30 N2 C31 178.1(5)
O5 C29 N2 C30 178.5(5)
C26 C29 N2 C30 -3.2(6)
O5 C29 N2 C31 5.8(9)
C26 C29 N2 C31 -175.9(5)
C32 C31 N2 C30 -89.3(7)
C32 C31 N2 C29 82.6(7)
O10 C43 N3 C42 178.9(5)
C40 C43 N3 C42 -0.7(6)
O10 C43 N3 C44 -2.5(9)
C40 C43 N3 C44 178.0(5)
O9 C42 N3 C43 -179.8(5)
C39 C42 N3 C43 -0.9(6)
O9 C42 N3 C44 1.5(9)
C39 C42 N3 C44 -179.6(5)
C45 C44 N3 C43 63.5(7)
C45 C44 N3 C42 -118.0(6)

loop_
_platon_squeeze_void_nr
_platon_squeeze_void_average_x
_platon_squeeze_void_average_y
_platon_squeeze_void_average_z
_platon_squeeze_void_volume
_platon_squeeze_void_count_electrons
_platon_squeeze_void_content
1 0.000 0.000 0.000 103 21 ' '
2 0.250 0.917 0.708 7 1 ' '
3 0.750 0.083 0.292 8 1 ' '
